data_4023503
loop_
_publ_author_name
'Serena J. Eade'
'Magnus W. Walter'
'Colin Byrne'
'Barbara Odell'
'Rapha\"el Rodriguez'
'Jack E. Baldwin'
'Robert M.Adlington'
'John E. Moses'

_publ_section_title
;
 Biomimetic Synthesis of Pyrone-Derived Natural Products:
 Exploring Chemical Pathways from a Unique Polyketide Precursor
;
_journal_name_full 'Journal of Organic Chemistry'
_journal_page_first 4830
_journal_page_last 4839
_journal_paper_doi 10.1021/jo800220w
_journal_volume 73
_journal_year 2008
_chemical_compound_source
;
synthesis as described
;
_chemical_formula_moiety ' C11 H13 Br O3 '
_chemical_formula_sum 'C11 H13 Br O3'
_chemical_formula_weight 273.13
_chemical_name_systematic
; 
? 
;
_space_group_IT_number 14
_symmetry_cell_setting monoclinic
_symmetry_space_group_name_Hall '-P 2yn'
_symmetry_space_group_name_H-M 'P 1 21/n 1'
_atom_sites_solution_hydrogens geom
_atom_sites_solution_primary direct
_audit_creation_date 05-16-05
_audit_creation_method CRYSTALS_ver_12-03-99
_cell_angle_alpha 90
_cell_angle_beta 94.7722(5)
_cell_angle_gamma 90
_cell_formula_units_Z 8
_cell_length_a 8.0877(2)
_cell_length_b 7.3634(2)
_cell_length_c 37.9309(5)
_cell_measurement_reflns_used 20778
_cell_measurement_temperature 150
_cell_measurement_theta_max 28
_cell_measurement_theta_min 5
_cell_volume 2251.07(9)
_computing_cell_refinement
; 
KappaCCD software 'DENZO' (Otwinowski & Minor, 1996) 
;
_computing_data_collection
; 
KappaCCD software 'Collect' (Nonius, 2000) 
;
_computing_data_reduction
; 
KappaCCD software 'DENZO' (Otwinowski & Minor, 1996) 
;
_computing_publication_material
; 
CRYSTALS (Watkin et al, 2001) 
;
_computing_structure_refinement
; 
CRYSTALS (Watkin et al, 2001) 
;
_computing_structure_solution 'SIR92 (Giacovazzo et al, 1992)'
_diffrn_ambient_temperature 150
_diffrn_measured_fraction_theta_full 0.996
_diffrn_measured_fraction_theta_max 0.996
_diffrn_measurement_device_type
; 
Nonius KappaCCD 
;
_diffrn_measurement_method \w
_diffrn_radiation_monochromator graphite
_diffrn_radiation_type 'Mo K\a'
_diffrn_radiation_wavelength 0.71073
_diffrn_reflns_av_R_equivalents 0.044
_diffrn_reflns_limit_h_max 10
_diffrn_reflns_limit_h_min -10
_diffrn_reflns_limit_k_max 9
_diffrn_reflns_limit_k_min -9
_diffrn_reflns_limit_l_max 49
_diffrn_reflns_limit_l_min -49
_diffrn_reflns_number 20778
_diffrn_reflns_theta_full 27.482
_diffrn_reflns_theta_max 27.482
_diffrn_reflns_theta_min 5.127
_diffrn_standards_decay_% 0.00
_diffrn_standards_interval_count 0
_diffrn_standards_interval_time 0
_diffrn_standards_number 0
_exptl_absorpt_coefficient_mu 3.636
_exptl_absorpt_correction_T_max 0.83
_exptl_absorpt_correction_T_min 0.48
_exptl_absorpt_correction_type multi-scan
_exptl_absorpt_process_details
; 
 Denzo/Scalepack (Otwinowski & Minor, 1996) 
;
_exptl_crystal_colour ' colourless '
_exptl_crystal_density_diffrn 1.612
_exptl_crystal_description ' plate '
_exptl_crystal_F_000 1104
_exptl_crystal_size_max 0.20
_exptl_crystal_size_mid 0.18
_exptl_crystal_size_min 0.05
_exptl_crystal_thermal_history
; 
The material was crystallised at ambient temperature. A suitable crystal 
was cooled rapidly to 150K for single-crystal X-ray diffraction analysis. 
;
_refine_diff_density_max 0.43
_refine_diff_density_min -0.52
_refine_ls_extinction_method None
_refine_ls_goodness_of_fit_ref 1.1111
_refine_ls_hydrogen_treatment noref
_refine_ls_matrix_type full
_refine_ls_number_parameters 271
_refine_ls_number_reflns 3084
_refine_ls_number_restraints 0
_refine_ls_R_factor_all 0.0704
_refine_ls_R_factor_gt 0.0336
_refine_ls_shift/su_max 0.001970
_refine_ls_structure_factor_coef F
_refine_ls_weighting_details
;
 Method, part 1, Chebychev polynomial, (Watkin, 1994, Prince, 1982) 
 [weight] = 1.0/[A~0~*T~0~(x)+A~1~*T~1~(x) ... +A~n-1~]*T~n-1~(x)] 
 where A~i~ are the Chebychev coefficients listed below and x= Fcalc/Fmax 
 Method = Robust Weighting (Prince, 1982) 
 W = [weight] * [1-(deltaF/6*sigmaF)^2^]^2^ 
 A~i~ are: 
 0.445 0.114 0.156 
;
_refine_ls_weighting_scheme calc
_refine_ls_wR_factor_all 0.0720
_refine_ls_wR_factor_gt 0.0371
_refine_ls_wR_factor_ref 0.0371
_reflns_limit_h_max 10
_reflns_limit_h_min -10
_reflns_limit_k_max 9
_reflns_limit_k_min 0
_reflns_limit_l_max 49
_reflns_limit_l_min 0
_reflns_number_gt 3084
_reflns_number_total 5121
_reflns_threshold_expression I>3.00u(I)
_cod_data_source_file jo800220w-File002.cif
_cod_data_source_block CRYSTALS_cif
_cod_depositor_comments
;
The following automatic conversions were performed:
'_symmetry_cell_setting' value 'Monoclinic' changed to 'monoclinic'
according to '/home/saulius/struct/CIF-dictionaries/cif_core.dic'
dictionary named 'cif_core.dic' version 2.4.1 from 2010-06-29.

Automatic conversion script
Id: cif_fix_enum 1527 2010-12-29 10:47:43Z saulius 
;
_cod_original_sg_symbol_H-M 'P 1 21/n 1 '
_cod_original_formula_sum ' C11 H13 Br O3 '
_cod_database_code 4023503

loop_
_symmetry_equiv_pos_as_xyz
x,y,z
-x,-y,-z
-x+1/2,y+1/2,-z+1/2
x+1/2,-y+1/2,z+1/2

loop_
_atom_site_label
_atom_site_type_symbol
_atom_site_fract_x
_atom_site_fract_y
_atom_site_fract_z
_atom_site_U_iso_or_equiv
_atom_site_occupancy
_atom_site_adp_type
C1 C 0.3273(4) 0.7839(4) 0.53829(7) 0.0190 1.0000 Uani
C2 C 0.4937(4) 0.7990(4) 0.54003(8) 0.0197 1.0000 Uani
C3 C 0.5810(4) 0.7672(4) 0.50800(8) 0.0196 1.0000 Uani
C4 C 0.4787(4) 0.7219(4) 0.47599(8) 0.0203 1.0000 Uani
C5 C 0.3133(4) 0.7126(4) 0.47759(8) 0.0204 1.0000 Uani
O1 O 0.2351(3) 0.7411(3) 0.50698(5) 0.0226 1.0000 Uani
C6 C 0.2120(4) 0.8134(5) 0.56621(8) 0.0211 1.0000 Uani
C7 C 0.2401(4) 0.7222(5) 0.59616(8) 0.0268 1.0000 Uani
C8 C 0.0703(4) 0.9410(5) 0.55706(9) 0.0290 1.0000 Uani
Br1 Br 0.10137(5) 0.73658(6) 0.633788(9) 0.0380 1.0000 Uani
C9 C 0.6007(4) 0.8487(5) 0.57290(9) 0.0267 1.0000 Uani
O2 O 0.7337(3) 0.7775(4) 0.50855(6) 0.0295 1.0000 Uani
C10 C 0.5601(4) 0.6888(5) 0.44259(8) 0.0263 1.0000 Uani
O3 O 0.2100(3) 0.6786(4) 0.44904(6) 0.0292 1.0000 Uani
C11 C 0.0547(4) 0.5867(5) 0.45365(9) 0.0294 1.0000 Uani
C12 C 0.5729(4) 0.3539(4) 0.23477(7) 0.0190 1.0000 Uani
C13 C 0.7394(4) 0.3529(4) 0.23702(8) 0.0201 1.0000 Uani
C14 C 0.8255(4) 0.3247(4) 0.20473(8) 0.0210 1.0000 Uani
C15 C 0.7228(4) 0.2974(5) 0.17211(8) 0.0232 1.0000 Uani
C16 C 0.5572(4) 0.3009(5) 0.17323(8) 0.0232 1.0000 Uani
O4 O 0.4797(3) 0.3296(3) 0.20279(5) 0.0234 1.0000 Uani
C17 C 0.4588(4) 0.3835(4) 0.26301(8) 0.0211 1.0000 Uani
C18 C 0.4905(4) 0.2932(5) 0.29306(9) 0.0294 1.0000 Uani
C19 C 0.3148(4) 0.5085(5) 0.25403(9) 0.0262 1.0000 Uani
Br2 Br 0.35960(6) 0.31684(6) 0.331890(10) 0.0447 1.0000 Uani
C20 C 0.8478(4) 0.3810(5) 0.27056(9) 0.0253 1.0000 Uani
O5 O 0.9788(3) 0.3274(4) 0.20544(6) 0.0302 1.0000 Uani
C21 C 0.8041(4) 0.2694(6) 0.13839(9) 0.0336 1.0000 Uani
O6 O 0.4532(3) 0.2763(4) 0.14441(6) 0.0351 1.0000 Uani
C22 C 0.2794(4) 0.3110(6) 0.14588(9) 0.0352 1.0000 Uani
H71 H 0.3397 0.6416 0.5990 0.0325 1.0000 Uiso
H81 H 0.0008 0.9509 0.5776 0.0349 1.0000 Uiso
H82 H 0.1146 1.0636 0.5515 0.0349 1.0000 Uiso
H83 H 0.0009 0.8937 0.5360 0.0349 1.0000 Uiso
H91 H 0.5293 0.8671 0.5929 0.0318 1.0000 Uiso
H92 H 0.6623 0.9634 0.5687 0.0318 1.0000 Uiso
H93 H 0.6817 0.7487 0.5790 0.0318 1.0000 Uiso
H101 H 0.4736 0.6594 0.4230 0.0319 1.0000 Uiso
H102 H 0.6219 0.8002 0.4363 0.0319 1.0000 Uiso
H103 H 0.6392 0.5848 0.4461 0.0319 1.0000 Uiso
H111 H -0.0090 0.5709 0.4301 0.0349 1.0000 Uiso
H112 H -0.0121 0.6608 0.4694 0.0349 1.0000 Uiso
H113 H 0.0781 0.4649 0.4646 0.0349 1.0000 Uiso
H181 H 0.5879 0.2090 0.2953 0.0355 1.0000 Uiso
H191 H 0.2468 0.5184 0.2748 0.0315 1.0000 Uiso
H192 H 0.3569 0.6314 0.2480 0.0315 1.0000 Uiso
H193 H 0.2446 0.4588 0.2333 0.0315 1.0000 Uiso
H201 H 0.7770 0.3987 0.2907 0.0301 1.0000 Uiso
H202 H 0.9186 0.4910 0.2681 0.0301 1.0000 Uiso
H203 H 0.9203 0.2722 0.2752 0.0301 1.0000 Uiso
H211 H 0.7169 0.2527 0.1184 0.0406 1.0000 Uiso
H212 H 0.8733 0.3780 0.1337 0.0406 1.0000 Uiso
H213 H 0.8762 0.1591 0.1406 0.0406 1.0000 Uiso
H221 H 0.2198 0.2860 0.1222 0.0418 1.0000 Uiso
H222 H 0.2627 0.4409 0.1524 0.0418 1.0000 Uiso
H223 H 0.2346 0.2303 0.1640 0.0418 1.0000 Uiso

loop_
_atom_site_aniso_label
_atom_site_aniso_U_11
_atom_site_aniso_U_22
_atom_site_aniso_U_33
_atom_site_aniso_U_23
_atom_site_aniso_U_13
_atom_site_aniso_U_12
C1 0.0233(15) 0.0202(18) 0.0132(13) 0.0000(11) 0.0004(11) -0.0022(12)
C2 0.0226(15) 0.0203(17) 0.0161(14) 0.0016(12) 0.0007(11) -0.0005(13)
C3 0.0186(14) 0.0209(17) 0.0189(14) 0.0015(13) -0.0005(11) -0.0008(12)
C4 0.0221(15) 0.0229(18) 0.0161(14) 0.0023(12) 0.0028(11) 0.0006(13)
C5 0.0231(15) 0.0238(18) 0.0140(13) -0.0006(12) -0.0006(11) -0.0031(13)
O1 0.0200(10) 0.0335(13) 0.0143(10) -0.0019(10) 0.0019(8) -0.0046(10)
C6 0.0180(14) 0.0260(18) 0.0197(14) -0.0052(13) 0.0038(12) -0.0055(13)
C7 0.0289(17) 0.031(2) 0.0211(15) -0.0043(14) 0.0079(13) -0.0008(15)
C8 0.0242(17) 0.033(2) 0.0295(18) -0.0017(15) 0.0039(14) 0.0015(15)
Br1 0.0488(2) 0.0441(3) 0.02350(17) -0.00140(16) 0.01735(15) -0.00187(18)
C9 0.0240(17) 0.035(2) 0.0207(15) 0.0004(14) -0.0017(12) -0.0015(15)
O2 0.0172(11) 0.0452(16) 0.0261(12) -0.0010(11) 0.0014(9) 0.0002(10)
C10 0.0276(17) 0.0310(19) 0.0211(15) 0.0004(14) 0.0075(13) -0.0019(14)
O3 0.0250(12) 0.0450(15) 0.0174(11) -0.0023(10) 0.0008(9) -0.0084(11)
C11 0.0210(17) 0.034(2) 0.0323(18) -0.0021(16) -0.0033(14) -0.0059(15)
C12 0.0228(15) 0.0207(17) 0.0129(13) 0.0038(12) -0.0018(11) 0.0004(13)
C13 0.0251(16) 0.0153(17) 0.0197(14) -0.0004(12) 0.0014(12) 0.0006(12)
C14 0.0221(16) 0.0191(17) 0.0220(15) 0.0027(13) 0.0036(12) 0.0024(13)
C15 0.0263(17) 0.0265(19) 0.0169(14) -0.0002(13) 0.0031(12) 0.0017(14)
C16 0.0286(17) 0.0277(18) 0.0131(13) 0.0007(12) 0.0008(12) 0.0019(14)
O4 0.0200(11) 0.0332(14) 0.0170(10) -0.0012(9) 0.0018(8) 0.0011(10)
C17 0.0242(16) 0.0215(17) 0.0175(14) -0.0060(13) 0.0017(12) -0.0054(13)
C18 0.0341(19) 0.033(2) 0.0218(16) -0.0014(14) 0.0071(14) -0.0036(15)
C19 0.0208(15) 0.030(2) 0.0276(17) -0.0024(14) 0.0027(13) 0.0034(14)
Br2 0.0579(3) 0.0542(3) 0.02453(19) -0.00065(17) 0.01734(17) -0.0108(2)
C20 0.0249(17) 0.0272(18) 0.0231(16) -0.0016(14) -0.0029(13) 0.0018(14)
O5 0.0201(12) 0.0408(15) 0.0299(13) -0.0037(11) 0.0033(9) 0.0006(10)
C21 0.0301(18) 0.050(3) 0.0213(16) 0.0001(16) 0.0074(14) 0.0022(17)
O6 0.0241(12) 0.0615(19) 0.0190(11) -0.0064(12) -0.0017(9) 0.0047(12)
C22 0.0228(17) 0.055(3) 0.0266(18) -0.0041(17) -0.0060(14) 0.0000(17)

loop_
_atom_type_symbol
_atom_type_scat_dispersion_real
_atom_type_scat_dispersion_imag
_atom_type_scat_Cromer_Mann_a1
_atom_type_scat_Cromer_Mann_b1
_atom_type_scat_Cromer_Mann_a2
_atom_type_scat_Cromer_Mann_b2
_atom_type_scat_Cromer_Mann_a3
_atom_type_scat_Cromer_Mann_b3
_atom_type_scat_Cromer_Mann_a4
_atom_type_scat_Cromer_Mann_b4
_atom_type_scat_Cromer_Mann_c
_atom_type_scat_source
'C   ' 0.0033 0.0016 2.3100 20.8439 1.0200 10.2075 1.5886 0.5687 0.8650 51.6512 0.2156 International_Tables_Vol_IV_Table_2.2B
'H   ' 0.0000 0.0000 0.4930 10.5109 0.3229 26.1257 0.1402 3.1424 0.0408 57.7998 0.0030 International_Tables_Vol_IV_Table_2.2B
'Br  ' -0.2901 2.4595 17.1789 2.1723 5.2358 16.5796 5.6377 0.2609 3.9851 41.4328 2.9557 International_Tables_Vol_IV_Table_2.2B
'O   ' 0.0106 0.0060 3.0485 13.2771 2.2868 5.7011 1.5463 0.3239 0.8670 32.9089 0.2508 International_Tables_Vol_IV_Table_2.2B

loop_
_geom_angle_atom_site_label_1
_geom_angle_site_symmetry_1
_geom_angle_atom_site_label_2
_geom_angle_site_symmetry_2
_geom_angle_atom_site_label_3
_geom_angle_site_symmetry_3
_geom_angle
_geom_angle_publ_flag
C2 . C1 . O1 . 121.7(3) yes
C2 . C1 . C6 . 129.6(3) yes
O1 . C1 . C6 . 108.6(2) yes
C1 . C2 . C3 . 119.5(3) yes
C1 . C2 . C9 . 124.4(3) yes
C3 . C2 . C9 . 116.1(3) yes
C2 . C3 . C4 . 116.6(3) yes
C2 . C3 . O2 . 121.5(3) yes
C4 . C3 . O2 . 121.9(3) yes
C3 . C4 . C5 . 118.3(3) yes
C3 . C4 . C10 . 119.1(3) yes
C5 . C4 . C10 . 122.6(3) yes
C4 . C5 . O1 . 124.6(3) yes
C4 . C5 . O3 . 122.0(3) yes
O1 . C5 . O3 . 113.3(3) yes
C1 . O1 . C5 . 119.3(2) yes
C1 . C6 . C7 . 117.8(3) yes
C1 . C6 . C8 . 116.1(3) yes
C7 . C6 . C8 . 126.1(3) yes
C6 . C7 . Br1 . 123.4(3) yes
C6 . C7 . H71 . 118.311 no
Br1 . C7 . H71 . 118.311 no
C6 . C8 . H81 . 109.467 no
C6 . C8 . H82 . 109.466 no
H81 . C8 . H82 . 109.476 no
C6 . C8 . H83 . 109.467 no
H81 . C8 . H83 . 109.475 no
H82 . C8 . H83 . 109.476 no
C2 . C9 . H91 . 109.466 no
C2 . C9 . H92 . 109.466 no
H91 . C9 . H92 . 109.475 no
C2 . C9 . H93 . 109.467 no
H91 . C9 . H93 . 109.476 no
H92 . C9 . H93 . 109.477 no
C4 . C10 . H101 . 109.467 no
C4 . C10 . H102 . 109.467 no
H101 . C10 . H102 . 109.476 no
C4 . C10 . H103 . 109.467 no
H101 . C10 . H103 . 109.475 no
H102 . C10 . H103 . 109.476 no
C5 . O3 . C11 . 118.7(2) yes
O3 . C11 . H111 . 109.466 no
O3 . C11 . H112 . 109.467 no
H111 . C11 . H112 . 109.476 no
O3 . C11 . H113 . 109.466 no
H111 . C11 . H113 . 109.476 no
H112 . C11 . H113 . 109.476 no
C13 . C12 . O4 . 121.7(3) yes
C13 . C12 . C17 . 129.4(3) yes
O4 . C12 . C17 . 109.0(2) yes
C12 . C13 . C14 . 119.3(3) yes
C12 . C13 . C20 . 124.5(3) yes
C14 . C13 . C20 . 116.2(3) yes
C13 . C14 . C15 . 117.0(3) yes
C13 . C14 . O5 . 121.4(3) yes
C15 . C14 . O5 . 121.6(3) yes
C14 . C15 . C16 . 118.3(3) yes
C14 . C15 . C21 . 119.2(3) yes
C16 . C15 . C21 . 122.6(3) yes
C15 . C16 . O4 . 124.3(3) yes
C15 . C16 . O6 . 122.2(3) yes
O4 . C16 . O6 . 113.4(3) yes
C12 . O4 . C16 . 119.5(2) yes
C12 . C17 . C18 . 117.3(3) yes
C12 . C17 . C19 . 116.3(3) yes
C18 . C17 . C19 . 126.4(3) yes
C17 . C18 . Br2 . 122.8(3) yes
C17 . C18 . H181 . 118.580 no
Br2 . C18 . H181 . 118.580 no
C17 . C19 . H191 . 109.467 no
C17 . C19 . H192 . 109.466 no
H191 . C19 . H192 . 109.475 no
C17 . C19 . H193 . 109.467 no
H191 . C19 . H193 . 109.476 no
H192 . C19 . H193 . 109.476 no
C13 . C20 . H201 . 109.466 no
C13 . C20 . H202 . 109.466 no
H201 . C20 . H202 . 109.475 no
C13 . C20 . H203 . 109.467 no
H201 . C20 . H203 . 109.476 no
H202 . C20 . H203 . 109.476 no
C15 . C21 . H211 . 109.467 no
C15 . C21 . H212 . 109.467 no
H211 . C21 . H212 . 109.476 no
C15 . C21 . H213 . 109.467 no
H211 . C21 . H213 . 109.475 no
H212 . C21 . H213 . 109.476 no
C16 . O6 . C22 . 119.8(3) yes
O6 . C22 . H221 . 109.467 no
O6 . C22 . H222 . 109.466 no
H221 . C22 . H222 . 109.476 no
O6 . C22 . H223 . 109.466 no
H221 . C22 . H223 . 109.476 no
H222 . C22 . H223 . 109.476 no

loop_
_geom_bond_atom_site_label_1
_geom_bond_site_symmetry_1
_geom_bond_atom_site_label_2
_geom_bond_site_symmetry_2
_geom_bond_distance
_geom_bond_publ_flag
C1 . C2 . 1.346(4) yes
C1 . O1 . 1.385(4) yes
C1 . C6 . 1.484(4) yes
C2 . C3 . 1.474(4) yes
C2 . C9 . 1.503(4) yes
C3 . C4 . 1.450(4) yes
C3 . O2 . 1.236(4) yes
C4 . C5 . 1.346(4) yes
C4 . C10 . 1.495(4) yes
C5 . O1 . 1.343(4) yes
C5 . O3 . 1.335(4) yes
C6 . C7 . 1.322(5) yes
C6 . C8 . 1.501(5) yes
C7 . Br1 . 1.890(3) yes
C7 . H71 . 1.000 no
C8 . H81 . 1.000 no
C8 . H82 . 1.000 no
C8 . H83 . 1.000 no
C9 . H91 . 1.000 no
C9 . H92 . 1.000 no
C9 . H93 . 1.000 no
C10 . H101 . 1.000 no
C10 . H102 . 1.000 no
C10 . H103 . 1.000 no
O3 . C11 . 1.450(4) yes
C11 . H111 . 1.000 no
C11 . H112 . 1.000 no
C11 . H113 . 1.000 no
C12 . C13 . 1.342(4) yes
C12 . O4 . 1.385(4) yes
C12 . C17 . 1.487(4) yes
C13 . C14 . 1.473(4) yes
C13 . C20 . 1.498(5) yes
C14 . C15 . 1.446(4) yes
C14 . O5 . 1.238(4) yes
C15 . C16 . 1.343(5) yes
C15 . C21 . 1.500(4) yes
C16 . O4 . 1.346(4) yes
C16 . O6 . 1.336(4) yes
C17 . C18 . 1.326(5) yes
C17 . C19 . 1.502(5) yes
C18 . Br2 . 1.892(3) yes
C18 . H181 . 1.000 no
C19 . H191 . 1.000 no
C19 . H192 . 1.000 no
C19 . H193 . 1.000 no
C20 . H201 . 1.000 no
C20 . H202 . 1.000 no
C20 . H203 . 1.000 no
C21 . H211 . 1.000 no
C21 . H212 . 1.000 no
C21 . H213 . 1.000 no
O6 . C22 . 1.434(4) yes
C22 . H221 . 1.000 no
C22 . H222 . 1.000 no
C22 . H223 . 1.000 no
